data_7127617
loop_
_publ_author_name
'Greer, Samuel M.'
'\"Ungor, \"Okten'
'Beattie, Ross J.'
'Kiplinger, Jaqueline L.'
'Scott, Brian L.'
'Stein, Benjamin W.'
'Goodwin, Conrad A. P.'

_publ_section_title
;
 Low-spin 1,1'-diphosphametallocenates of chromium and iron.
;
_journal_issue 5
_journal_name_full 'Chemical communications (Cambridge, England)'
_journal_page_first 595
_journal_page_last 598
_journal_paper_doi 10.1039/d0cc06518h
_journal_volume 57
_journal_year 2021
_chemical_formula_moiety 'C32 H48 Co2 P4'
_chemical_formula_sum 'C32 H48 Co2 P4'
_chemical_formula_weight 674.44
_chemical_properties_physical Air-sensitive,Moisture-sensitive,Oxygen-sensitive
_space_group_crystal_system monoclinic
_space_group_IT_number 15
_space_group_name_Hall '-C 2yc'
_space_group_name_H-M_alt 'C 1 2/c 1'
_atom_sites_solution_hydrogens geom
_audit_creation_date 2019-06-05
_audit_creation_method
;
Olex2 1.2
(compiled 2018.04.26 svn.r3504 for OlexSys, GUI svn.r5492)
;
_audit_update_record
;
2020-07-19 deposited with the CCDC.	2020-11-30 downloaded from the CCDC.
;
_cell_angle_alpha 90
_cell_angle_beta 119.71(2)
_cell_angle_gamma 90
_cell_formula_units_Z 4
_cell_length_a 20.161(3)
_cell_length_b 9.0620(4)
_cell_length_c 20.214(3)
_cell_measurement_reflns_used 2287
_cell_measurement_temperature 100.0(2)
_cell_measurement_theta_max 28.0460
_cell_measurement_theta_min 2.3680
_cell_volume 3207.6(9)
_computing_cell_refinement 'CrysAlisPro 1.171.39.46 (Rigaku OD, 2018)'
_computing_data_collection 'CrysAlisPro 1.171.39.46 (Rigaku OD, 2018)'
_computing_data_reduction 'CrysAlisPro 1.171.39.46 (Rigaku OD, 2018)'
_computing_molecular_graphics 'Olex2 (Dolomanov et al., 2009)'
_computing_publication_material 'Olex2 (Dolomanov et al., 2009)'
_computing_structure_refinement 'ShelXL (Sheldrick, 2015)'
_computing_structure_solution 'ShelXT (Sheldrick, 2015)'
_diffrn_ambient_temperature 100.0(2)
_diffrn_detector 'CCD plate'
_diffrn_detector_area_resol_mean 7.9
_diffrn_detector_type 'CCD area detector'
_diffrn_measured_fraction_theta_full 0.999
_diffrn_measured_fraction_theta_max 0.999
_diffrn_measurement_details
;
List of Runs (angles in degrees, time in seconds):

  # Type    Start    End  Width  t~exp~   \w     \q     \k     \f   Frames
#--------------------------------------------------------------------------
  1  \w      2.27 185.27   0.50   10.00    --   28.00  73.72 -25.73  366
  2  \w      2.27 185.27   0.50   10.00    --   28.80  73.72  64.27  366
  3  \w      2.27 185.27   0.50   10.00    --   28.00  73.72 154.27  366
  4  \w      2.27 126.77   0.50   10.00    --   28.00  73.72-115.73  249
;
_diffrn_measurement_device 'abstract diffractometer'
_diffrn_measurement_device_type 'Saxi-CrysAlisPro-abstract goniometer imported SAXI images'
_diffrn_measurement_method '\w scans'
_diffrn_orient_matrix_type 'CrysAlisPro convention (1999,Acta A55,543-557)'
_diffrn_orient_matrix_UB_11 0.0189981000
_diffrn_orient_matrix_UB_12 -0.0029387000
_diffrn_orient_matrix_UB_13 0.0403178000
_diffrn_orient_matrix_UB_21 0.0357423500
_diffrn_orient_matrix_UB_22 -0.0015310500
_diffrn_orient_matrix_UB_23 0.0011699000
_diffrn_orient_matrix_UB_31 0.0014079000
_diffrn_orient_matrix_UB_32 0.0782694000
_diffrn_orient_matrix_UB_33 0.0015344000
_diffrn_radiation_monochromator graphite
_diffrn_radiation_probe x-ray
_diffrn_radiation_type MoK\a
_diffrn_radiation_wavelength 0.71073
_diffrn_reflns_av_R_equivalents 0.0647
_diffrn_reflns_av_unetI/netI 0.0456
_diffrn_reflns_Laue_measured_fraction_full 0.999
_diffrn_reflns_Laue_measured_fraction_max 0.999
_diffrn_reflns_limit_h_max 23
_diffrn_reflns_limit_h_min -24
_diffrn_reflns_limit_k_max 10
_diffrn_reflns_limit_k_min -10
_diffrn_reflns_limit_l_max 24
_diffrn_reflns_limit_l_min -24
_diffrn_reflns_number 17531
_diffrn_reflns_point_group_measured_fraction_full 0.999
_diffrn_reflns_point_group_measured_fraction_max 0.999
_diffrn_reflns_theta_full 25.242
_diffrn_reflns_theta_max 25.342
_diffrn_reflns_theta_min 2.326
_diffrn_source 'fine-focus sealed X-ray tube'
_diffrn_source_type 'Enhance (Mo) X-ray Source'
_exptl_absorpt_coefficient_mu 1.254
_exptl_absorpt_correction_T_max 1.00000
_exptl_absorpt_correction_T_min 0.86109
_exptl_absorpt_correction_type multi-scan
_exptl_absorpt_process_details
;
CrysAlisPro 1.171.39.46 (Rigaku Oxford Diffraction, 2018)
Empirical absorption correction using spherical harmonics,
 implemented in SCALE3 ABSPACK scaling algorithm.
;
_exptl_crystal_colour 'clear black'
_exptl_crystal_colour_lustre clear
_exptl_crystal_colour_primary black
_exptl_crystal_density_diffrn 1.397
_exptl_crystal_description 'rect. Prism'
_exptl_crystal_F_000 1416
_exptl_crystal_preparation 'By CAPG.'
_exptl_crystal_recrystallization_method 'From n-hexane.'
_exptl_crystal_size_max 0.4
_exptl_crystal_size_mid 0.12
_exptl_crystal_size_min 0.1
_refine_diff_density_max 0.504
_refine_diff_density_min -0.335
_refine_diff_density_rms 0.094
_refine_ls_extinction_method none
_refine_ls_goodness_of_fit_ref 1.009
_refine_ls_hydrogen_treatment constr
_refine_ls_matrix_type full
_refine_ls_number_parameters 180
_refine_ls_number_reflns 2935
_refine_ls_number_restraints 0
_refine_ls_restrained_S_all 1.009
_refine_ls_R_factor_all 0.0491
_refine_ls_R_factor_gt 0.0333
_refine_ls_shift/su_max 0.000
_refine_ls_shift/su_mean 0.000
_refine_ls_structure_factor_coef Fsqd
_refine_ls_weighting_details 'w=1/[\s^2^(Fo^2^)+(0.0439P)^2^] where P=(Fo^2^+2Fc^2^)/3'
_refine_ls_weighting_scheme calc
_refine_ls_wR_factor_gt 0.0775
_refine_ls_wR_factor_ref 0.0834
_reflns_Friedel_coverage 0.000
_reflns_number_gt 2325
_reflns_number_total 2935
_reflns_threshold_expression 'I > 2\s(I)'
_cod_data_source_file d0cc06518h2.cif
_cod_data_source_block 7
_cod_depositor_comments 'Adding full bibliography for 7127612--7127619.cif.'
_cod_original_cell_volume 3207.7(9)
_cod_database_code 7127617
_lanl_internal_coll_name dq1025
_lanl_internal_coll_client CAPG
_lanl_internal_coll_type custom
_lanl_internal_coll_frame_time 10s
_lanl_internal_coll_frame_width 0.5
_lanl_internal_coll_frame_method '\w scans'
_lanl_internal_coll_user CAPG
_lanl_internal_coll_date 6/4/19
_lanl_internal_process_user CAPG
_lanl_internal_process_date 6/4/19
_lanl_internal_solution_user CAPG
_lanl_internal_solution_date 6/5/19
_lanl_internal_refinement_user CAPG
_lanl_internal_refinement_date 6/5/19
_shelx_shelxl_version_number 2018/3
_chemical_oxdiff_formula Co(PC8H12)2
_shelx_space_group_comment
;
The symmetry employed for this shelxl refinement is uniquely defined
by the following loop, which should always be used as a source of
symmetry information in preference to the above space-group names.
They are only intended as comments.
;
_shelx_estimated_absorpt_t_max 0.885
_shelx_estimated_absorpt_t_min 0.634
_reflns_odcompleteness_completeness 99.29
_reflns_odcompleteness_iscentric 1
_reflns_odcompleteness_theta 26.32
_olex2_refinement_description
;
1. Fixed Uiso
 At 1.5 times of:
  All C(H,H,H) groups
2.a Idealised Me refined as rotating group:
 C5(H5A,H5B,H5C), C6(H6A,H6B,H6C), C7(H7A,H7B,H7C), C8(H8A,H8B,H8C), C13(H13A,
 H13B,H13C), C14(H14A,H14B,H14C), C15(H15A,H15B,H15C), C16(H16A,H16B,H16C)
;
_olex2_exptl_crystal_mounting_method 'From paratone on a microscope slide, onto a cryoloop.'
_olex2_submission_special_instructions 'No special instructions were received'
_oxdiff_exptl_absorpt_empirical_details
;
Empirical correction (ABSPACK) includes:
- Absorption correction using spherical harmonics
- Frame scaling
;
_oxdiff_exptl_absorpt_empirical_full_max 1.168
_oxdiff_exptl_absorpt_empirical_full_min 0.897

loop_
_space_group_symop_operation_xyz
'x, y, z'
'-x, y, -z+1/2'
'x+1/2, y+1/2, z'
'-x+1/2, y+1/2, -z+1/2'
'-x, -y, -z'
'x, -y, z-1/2'
'-x+1/2, -y+1/2, -z'
'x+1/2, -y+1/2, z-1/2'

loop_
_atom_site_label
_atom_site_type_symbol
_atom_site_fract_x
_atom_site_fract_y
_atom_site_fract_z
_atom_site_U_iso_or_equiv
_atom_site_adp_type
_atom_site_occupancy
_atom_site_site_symmetry_order
_atom_site_calc_flag
_atom_site_refinement_flags_posn
_atom_site_refinement_flags_adp
_atom_site_refinement_flags_occupancy
_atom_site_disorder_assembly
_atom_site_disorder_group
Co1 Co 0.57257(2) 0.24195(4) 0.30728(2) 0.01024(12) Uani 1 1 d . . . . .
P1 P 0.63293(4) 0.19292(8) 0.43554(4) 0.01549(18) Uani 1 1 d . . . . .
P2 P 0.47088(4) 0.31069(7) 0.31004(4) 0.01130(17) Uani 1 1 d . . . . .
C1 C 0.66887(14) 0.3348(3) 0.40038(15) 0.0150(6) Uani 1 1 d . . . . .
C2 C 0.68931(14) 0.2794(3) 0.34772(15) 0.0163(6) Uani 1 1 d . . . . .
C3 C 0.67430(14) 0.1229(3) 0.33396(15) 0.0157(6) Uani 1 1 d . . . . .
C4 C 0.64368(14) 0.0615(3) 0.37663(14) 0.0143(6) Uani 1 1 d . . . . .
C5 C 0.67811(16) 0.4932(3) 0.42651(16) 0.0247(7) Uani 1 1 d . . . . .
H5A H 0.665108 0.558860 0.383245 0.037 Uiso 1 1 calc GR . . . .
H5B H 0.731151 0.510453 0.466124 0.037 Uiso 1 1 calc GR . . . .
H5C H 0.644085 0.513147 0.447124 0.037 Uiso 1 1 calc GR . . . .
C6 C 0.72672(15) 0.3700(3) 0.31300(16) 0.0234(7) Uani 1 1 d . . . . .
H6A H 0.711225 0.332855 0.261837 0.035 Uiso 1 1 calc GR . . . .
H6B H 0.782345 0.363005 0.344837 0.035 Uiso 1 1 calc GR . . . .
H6C H 0.710986 0.473338 0.309692 0.035 Uiso 1 1 calc GR . . . .
C7 C 0.69693(16) 0.0338(3) 0.28573(16) 0.0236(7) Uani 1 1 d . . . . .
H7A H 0.663027 -0.051733 0.264864 0.035 Uiso 1 1 calc GR . . . .
H7B H 0.749761 -0.000009 0.316943 0.035 Uiso 1 1 calc GR . . . .
H7C H 0.692787 0.095029 0.243877 0.035 Uiso 1 1 calc GR . . . .
C8 C 0.62566(16) -0.1006(3) 0.37508(16) 0.0236(7) Uani 1 1 d . . . . .
H8A H 0.597780 -0.116741 0.402708 0.035 Uiso 1 1 calc GR . . . .
H8B H 0.673322 -0.157278 0.399364 0.035 Uiso 1 1 calc GR . . . .
H8C H 0.594191 -0.133034 0.322165 0.035 Uiso 1 1 calc GR . . . .
C9 C 0.44852(14) 0.4863(3) 0.33723(14) 0.0136(6) Uani 1 1 d . . . . .
C10 C 0.42380(14) 0.4648(3) 0.38721(14) 0.0149(6) Uani 1 1 d . . . . .
C11 C 0.42090(14) 0.3079(3) 0.40651(15) 0.0150(6) Uani 1 1 d . . . . .
C12 C 0.44460(14) 0.2126(3) 0.37162(14) 0.0131(6) Uani 1 1 d . . . . .
C13 C 0.45315(16) 0.6315(3) 0.30356(17) 0.0234(7) Uani 1 1 d . . . . .
H13A H 0.506379 0.664787 0.328571 0.035 Uiso 1 1 calc GR . . . .
H13B H 0.421973 0.704969 0.311285 0.035 Uiso 1 1 calc GR . . . .
H13C H 0.434130 0.619210 0.248893 0.035 Uiso 1 1 calc GR . . . .
C14 C 0.40278(15) 0.5852(3) 0.42539(15) 0.0207(6) Uani 1 1 d . . . . .
H14A H 0.351897 0.565594 0.418411 0.031 Uiso 1 1 calc GR . . . .
H14B H 0.402597 0.680755 0.402564 0.031 Uiso 1 1 calc GR . . . .
H14C H 0.440220 0.587352 0.479914 0.031 Uiso 1 1 calc GR . . . .
C15 C 0.39534(17) 0.2654(3) 0.46249(16) 0.0236(7) Uani 1 1 d . . . . .
H15A H 0.431185 0.305605 0.512786 0.035 Uiso 1 1 calc GR . . . .
H15B H 0.394013 0.157622 0.465608 0.035 Uiso 1 1 calc GR . . . .
H15C H 0.344220 0.305372 0.445465 0.035 Uiso 1 1 calc GR . . . .
C16 C 0.45533(15) 0.0483(3) 0.38501(15) 0.0187(6) Uani 1 1 d . . . . .
H16A H 0.462397 0.002780 0.344945 0.028 Uiso 1 1 calc GR . . . .
H16B H 0.410124 0.005938 0.384033 0.028 Uiso 1 1 calc GR . . . .
H16C H 0.500432 0.029435 0.434732 0.028 Uiso 1 1 calc GR . . . .

loop_
_atom_site_aniso_label
_atom_site_aniso_U_11
_atom_site_aniso_U_22
_atom_site_aniso_U_33
_atom_site_aniso_U_23
_atom_site_aniso_U_13
_atom_site_aniso_U_12
Co1 0.01179(19) 0.0073(2) 0.0123(2) 0.00026(14) 0.00645(15) 0.00032(14)
P1 0.0176(4) 0.0144(4) 0.0144(4) 0.0006(3) 0.0078(3) 0.0018(3)
P2 0.0134(3) 0.0086(4) 0.0131(4) -0.0002(3) 0.0075(3) 0.0005(3)
C1 0.0139(13) 0.0098(14) 0.0163(15) 0.0002(11) 0.0037(11) 0.0010(11)
C2 0.0114(13) 0.0150(15) 0.0199(15) 0.0030(12) 0.0058(12) -0.0002(11)
C3 0.0103(13) 0.0143(14) 0.0183(15) -0.0023(12) 0.0040(11) 0.0030(11)
C4 0.0124(13) 0.0078(13) 0.0183(15) 0.0001(11) 0.0044(11) 0.0020(11)
C5 0.0249(16) 0.0127(15) 0.0262(17) -0.0054(12) 0.0049(13) 0.0007(12)
C6 0.0160(14) 0.0259(17) 0.0280(17) 0.0036(14) 0.0107(13) -0.0027(12)
C7 0.0186(15) 0.0290(17) 0.0211(16) -0.0046(13) 0.0082(13) 0.0063(13)
C8 0.0281(16) 0.0125(15) 0.0280(17) 0.0028(13) 0.0123(14) 0.0016(13)
C9 0.0126(13) 0.0110(14) 0.0146(14) -0.0024(11) 0.0047(11) 0.0004(11)
C10 0.0136(13) 0.0150(14) 0.0137(14) -0.0041(11) 0.0049(11) 0.0008(11)
C11 0.0124(13) 0.0175(15) 0.0144(14) 0.0009(12) 0.0061(11) 0.0008(11)
C12 0.0123(13) 0.0145(14) 0.0109(14) 0.0012(11) 0.0047(11) -0.0010(11)
C13 0.0320(17) 0.0118(15) 0.0321(18) -0.0014(13) 0.0203(14) -0.0004(13)
C14 0.0210(15) 0.0214(16) 0.0209(16) -0.0051(13) 0.0113(13) 0.0026(12)
C15 0.0284(16) 0.0240(16) 0.0237(17) 0.0016(13) 0.0171(14) 0.0021(13)
C16 0.0221(15) 0.0153(15) 0.0203(16) 0.0033(12) 0.0119(13) 0.0008(12)

loop_
_atom_type_symbol
_atom_type_description
_atom_type_scat_dispersion_real
_atom_type_scat_dispersion_imag
_atom_type_scat_source
C C 0.0033 0.0016 'International Tables Vol C Tables 4.2.6.8 and 6.1.1.4'
H H 0.0000 0.0000 'International Tables Vol C Tables 4.2.6.8 and 6.1.1.4'
Co Co 0.3494 0.9721 'International Tables Vol C Tables 4.2.6.8 and 6.1.1.4'
P P 0.1023 0.0942 'International Tables Vol C Tables 4.2.6.8 and 6.1.1.4'

loop_
_geom_angle_atom_site_label_1
_geom_angle_atom_site_label_2
_geom_angle_atom_site_label_3
_geom_angle
_geom_angle_site_symmetry_1
_geom_angle_site_symmetry_3
_geom_angle_publ_flag
P1 Co1 Co1 135.65(3) . 2_655 ?
P2 Co1 Co1 51.86(2) . 2_655 ?
P2 Co1 Co1 51.76(3) 2_655 2_655 ?
P2 Co1 P1 90.30(3) . . ?
P2 Co1 P1 171.60(3) 2_655 . ?
P2 Co1 P2 94.06(3) . 2_655 ?
C1 Co1 Co1 154.51(7) . 2_655 ?
C1 Co1 P1 47.73(8) . . ?
C1 Co1 P2 123.90(8) . 2_655 ?
C1 Co1 P2 109.16(8) . . ?
C1 Co1 C2 39.26(10) . . ?
C1 Co1 C3 68.28(10) . . ?
C1 Co1 C4 72.59(10) . . ?
C2 Co1 Co1 150.15(8) . 2_655 ?
C2 Co1 P1 74.17(8) . . ?
C2 Co1 P2 146.52(8) . . ?
C2 Co1 P2 98.41(8) . 2_655 ?
C2 Co1 C3 39.95(10) . . ?
C2 Co1 C4 67.42(10) . . ?
C3 Co1 Co1 135.83(7) . 2_655 ?
C3 Co1 P1 73.26(8) . . ?
C3 Co1 P2 103.75(8) . 2_655 ?
C3 Co1 P2 159.97(8) . . ?
C3 Co1 C4 37.97(9) . . ?
C4 Co1 Co1 130.27(7) . 2_655 ?
C4 Co1 P1 46.65(7) . . ?
C4 Co1 P2 134.55(7) . 2_655 ?
C4 Co1 P2 122.02(7) . . ?
C1 P1 Co1 60.27(8) . . ?
C4 P1 Co1 62.88(8) . . ?
C4 P1 C1 90.42(12) . . ?
Co1 P2 Co1 76.38(3) . 2_655 ?
C9 P2 Co1 123.82(9) . 2_655 ?
C9 P2 Co1 129.81(9) . . ?
C12 P2 Co1 118.64(9) . . ?
C12 P2 Co1 120.86(9) . 2_655 ?
C12 P2 C9 91.21(12) . . ?
P1 C1 Co1 71.99(9) . . ?
C2 C1 Co1 70.54(15) . . ?
C2 C1 P1 111.84(19) . . ?
C2 C1 C5 124.8(2) . . ?
C5 C1 Co1 126.48(18) . . ?
C5 C1 P1 123.3(2) . . ?
C1 C2 Co1 70.20(15) . . ?
C1 C2 C3 112.5(2) . . ?
C1 C2 C6 124.0(2) . . ?
C3 C2 Co1 71.34(14) . . ?
C3 C2 C6 123.4(2) . . ?
C6 C2 Co1 129.11(19) . . ?
C2 C3 Co1 68.71(14) . . ?
C2 C3 C7 123.3(2) . . ?
C4 C3 Co1 72.25(14) . . ?
C4 C3 C2 112.6(2) . . ?
C4 C3 C7 123.7(2) . . ?
C7 C3 Co1 132.11(18) . . ?
P1 C4 Co1 70.47(9) . . ?
C3 C4 Co1 69.78(14) . . ?
C3 C4 P1 112.64(19) . . ?
C3 C4 C8 123.3(2) . . ?
C8 C4 Co1 130.17(18) . . ?
C8 C4 P1 124.0(2) . . ?
C10 C9 P2 109.97(19) . . ?
C10 C9 C13 126.6(2) . . ?
C13 C9 P2 123.36(19) . . ?
C9 C10 C11 114.5(2) . . ?
C9 C10 C14 125.5(2) . . ?
C11 C10 C14 120.0(2) . . ?
C10 C11 C15 121.0(2) . . ?
C12 C11 C10 114.0(2) . . ?
C12 C11 C15 124.9(2) . . ?
C11 C12 P2 110.3(2) . . ?
C11 C12 C16 126.6(2) . . ?
C16 C12 P2 122.89(19) . . ?

loop_
_geom_bond_atom_site_label_1
_geom_bond_atom_site_label_2
_geom_bond_distance
_geom_bond_site_symmetry_2
_geom_bond_publ_flag
Co1 Co1 2.6848(10) 2_655 ?
Co1 P1 2.2964(9) . ?
Co1 P2 2.1696(8) . ?
Co1 P2 2.1727(9) 2_655 ?
Co1 C1 2.097(3) . ?
Co1 C2 2.101(3) . ?
Co1 C3 2.137(2) . ?
Co1 C4 2.169(2) . ?
P1 C1 1.787(3) . ?
P1 C4 1.772(3) . ?
P2 C9 1.812(3) . ?
P2 C12 1.809(3) . ?
C1 C2 1.410(4) . ?
C1 C5 1.509(3) . ?
C2 C3 1.448(4) . ?
C2 C6 1.504(4) . ?
C3 C4 1.401(4) . ?
C3 C7 1.500(3) . ?
C4 C8 1.510(3) . ?
C9 C10 1.344(4) . ?
C9 C13 1.505(4) . ?
C10 C11 1.484(4) . ?
C10 C14 1.513(3) . ?
C11 C12 1.344(4) . ?
C11 C15 1.507(4) . ?
C12 C16 1.510(3) . ?
